data_7019526
loop_
_publ_author_name
'Tarushi, Alketa'
'Totta, Xanthippi'
'Raptopoulou, Catherine P.'
'Psycharis, Vassilis'
'Psomas, George'
'Kessissoglou, Dimitris P.'

_publ_section_title
;
 Structural features of mono- and tri-nuclear Zn(ii) complexes with a
 non-steroidal anti-inflammatory drug as ligand.
;
_journal_issue 23
_journal_name_full 'Dalton transactions (Cambridge, England : 2003)'
_journal_page_first 7082
_journal_page_last 7091
_journal_paper_doi 10.1039/c2dt30547j
_journal_volume 41
_journal_year 2012
_chemical_formula_sum 'C44 H40 Cl2 N4 O5 Zn'
_chemical_formula_weight 841.07
_chemical_name_systematic
;
?
;
_space_group_IT_number 14
_symmetry_cell_setting monoclinic
_symmetry_space_group_name_Hall '-P 2ybc'
_symmetry_space_group_name_H-M 'P 1 21/c 1'
_atom_sites_solution_hydrogens geom
_atom_sites_solution_primary direct
_atom_sites_solution_secondary difmap
_audit_creation_method SHELXL-97
_cell_angle_alpha 90.00
_cell_angle_beta 108.3770(10)
_cell_angle_gamma 90.00
_cell_formula_units_Z 4
_cell_length_a 12.9035(2)
_cell_length_b 22.1385(4)
_cell_length_c 14.6228(2)
_cell_measurement_reflns_used 15810
_cell_measurement_temperature 160(2)
_cell_measurement_theta_max 71.86
_cell_measurement_theta_min 6.57
_cell_volume 3964.18(11)
_computing_cell_refinement 'CrystalClear, Rigaku MSC, 2005'
_computing_data_collection 'CrystalClear, Rigaku MSC, 2005'
_computing_data_reduction 'CrystalClear, Rigaku MSC, 2005'
_computing_structure_refinement 'SHELXL-97 (Sheldrick, 1997)'
_computing_structure_solution 'SHELXS-97 (Sheldrick, 1997)'
_diffrn_ambient_temperature 160(2)
_diffrn_measured_fraction_theta_full 0.972
_diffrn_measured_fraction_theta_max 0.972
_diffrn_measurement_device_type 'Rigaku R-AXIS SPIDER IPDS'
_diffrn_measurement_method '\q scans'
_diffrn_radiation_monochromator graphite
_diffrn_radiation_source 'fine-focus sealed tube'
_diffrn_radiation_type CuK\a
_diffrn_radiation_wavelength 1.54178
_diffrn_reflns_av_R_equivalents 0.0493
_diffrn_reflns_av_sigmaI/netI 0.0503
_diffrn_reflns_limit_h_max 12
_diffrn_reflns_limit_h_min -15
_diffrn_reflns_limit_k_max 25
_diffrn_reflns_limit_k_min -26
_diffrn_reflns_limit_l_max 16
_diffrn_reflns_limit_l_min -17
_diffrn_reflns_number 27185
_diffrn_reflns_theta_full 65.00
_diffrn_reflns_theta_max 65.00
_diffrn_reflns_theta_min 6.57
_exptl_absorpt_coefficient_mu 2.519
_exptl_absorpt_correction_T_max 1.000
_exptl_absorpt_correction_T_min 0.673
_exptl_absorpt_correction_type empirical
_exptl_absorpt_process_details 'CrystalClear, Rigaku MSC, 2005'
_exptl_crystal_colour colorless
_exptl_crystal_density_diffrn 1.409
_exptl_crystal_density_method 'not measured'
_exptl_crystal_description parallelepiped
_exptl_crystal_F_000 1744
_exptl_crystal_size_max 0.58
_exptl_crystal_size_mid 0.11
_exptl_crystal_size_min 0.09
_refine_diff_density_max 1.670
_refine_diff_density_min -0.599
_refine_diff_density_rms 0.069
_refine_ls_extinction_method none
_refine_ls_goodness_of_fit_ref 1.134
_refine_ls_hydrogen_treatment refall
_refine_ls_matrix_type full
_refine_ls_number_parameters 613
_refine_ls_number_reflns 6546
_refine_ls_number_restraints 0
_refine_ls_restrained_S_all 1.134
_refine_ls_R_factor_all 0.0653
_refine_ls_R_factor_gt 0.0531
_refine_ls_shift/su_max 0.003
_refine_ls_shift/su_mean 0.000
_refine_ls_structure_factor_coef Fsqd
_refine_ls_weighting_details 'calc w=1/[\s^2^(Fo^2^)+(0.0760P)^2^+1.9695P] where P=(Fo^2^+2Fc^2^)/3'
_refine_ls_weighting_scheme calc
_refine_ls_wR_factor_gt 0.1429
_refine_ls_wR_factor_ref 0.1562
_reflns_number_gt 5119
_reflns_number_total 6546
_reflns_threshold_expression >2sigma(I)
_cod_data_source_file c2dt30547j.txt
_cod_data_source_block psxt16
_cod_original_sg_symbol_H-M P2(1)/c
_cod_database_code 7019526

loop_
_symmetry_equiv_pos_as_xyz
'x, y, z'
'-x, y+1/2, -z+1/2'
'-x, -y, -z'
'x, -y-1/2, z-1/2'

loop_
_atom_site_label
_atom_site_type_symbol
_atom_site_fract_x
_atom_site_fract_y
_atom_site_fract_z
_atom_site_U_iso_or_equiv
_atom_site_adp_type
_atom_site_occupancy
_atom_site_symmetry_multiplicity
_atom_site_calc_flag
_atom_site_refinement_flags
Zn Zn 0.23962(4) 0.494382(18) 0.97795(3) 0.03325(17) Uani 1 1 d .
O1 O 0.2982(2) 0.57703(10) 0.99773(16) 0.0392(6) Uani 1 1 d .
O2 O 0.1275(2) 0.58564(11) 0.99808(19) 0.0481(7) Uani 1 1 d .
Cl1 Cl -0.29503(10) 0.72149(5) 1.12114(10) 0.0740(4) Uani 1 1 d .
N1 N 0.0721(3) 0.68922(16) 1.0629(3) 0.0558(9) Uani 1 1 d .
C1 C 0.2176(3) 0.60895(16) 1.0044(2) 0.0388(8) Uani 1 1 d .
C2 C 0.2361(3) 0.67518(15) 1.0193(2) 0.0370(8) Uani 1 1 d .
C3 C 0.3274(4) 0.70073(17) 1.0030(3) 0.0484(10) Uani 1 1 d .
C4 C 0.3463(4) 0.76233(18) 1.0124(3) 0.0635(13) Uani 1 1 d .
C5 C 0.2748(4) 0.79851(18) 1.0395(3) 0.0624(13) Uani 1 1 d .
C6 C 0.1863(4) 0.77518(17) 1.0572(3) 0.0515(11) Uani 1 1 d .
C7 C 0.1635(3) 0.71272(15) 1.0484(2) 0.0417(9) Uani 1 1 d .
C8 C 0.0142(3) 0.71381(16) 1.1216(3) 0.0492(10) Uani 1 1 d .
C9 C 0.0712(4) 0.74135(18) 1.2112(3) 0.0573(11) Uani 1 1 d .
C10 C 0.0103(4) 0.7624(2) 1.2676(3) 0.0649(13) Uani 1 1 d .
H10 H 0.0471 0.7817 1.3270 0.091 Uiso 1 1 calc R
C11 C -0.0998(4) 0.7565(2) 1.2410(4) 0.0678(14) Uani 1 1 d .
H11 H -0.1390 0.7712 1.2816 0.095 Uiso 1 1 calc R
C12 C -0.1552(4) 0.72876(17) 1.1538(3) 0.0542(11) Uani 1 1 d .
C13 C -0.0985(3) 0.70722(16) 1.0914(3) 0.0493(10) Uani 1 1 d .
C14 C -0.1554(4) 0.6795(2) 0.9981(3) 0.0646(12) Uani 1 1 d .
H14A H -0.2328 0.6744 0.9918 0.097 Uiso 1 1 calc R
H14B H -0.1230 0.6400 0.9940 0.097 Uiso 1 1 calc R
H14C H -0.1485 0.7056 0.9462 0.097 Uiso 1 1 calc R
O21 O 0.3957(2) 0.45391(11) 1.11008(16) 0.0442(6) Uani 1 1 d .
O22 O 0.22077(19) 0.45859(10) 1.09529(16) 0.0370(6) Uani 1 1 d .
Cl2 Cl 0.95016(8) 0.42050(4) 1.34943(7) 0.0510(3) Uani 1 1 d .
N21 N 0.5350(2) 0.43229(14) 1.2827(2) 0.0414(7) Uani 1 1 d .
C21 C 0.3187(3) 0.44578(14) 1.1445(2) 0.0353(8) Uani 1 1 d .
C22 C 0.3386(3) 0.42145(13) 1.2438(2) 0.0324(8) Uani 1 1 d .
C23 C 0.2499(3) 0.40360(15) 1.2720(3) 0.0368(8) Uani 1 1 d .
C24 C 0.2623(3) 0.38140(16) 1.3629(3) 0.0402(9) Uani 1 1 d .
C25 C 0.3669(3) 0.37622(15) 1.4273(3) 0.0420(9) Uani 1 1 d .
C26 C 0.4563(3) 0.39331(15) 1.4018(3) 0.0387(8) Uani 1 1 d .
C27 C 0.4449(3) 0.41680(14) 1.3100(2) 0.0355(8) Uani 1 1 d .
C28 C 0.6405(3) 0.44585(14) 1.3442(2) 0.0350(8) Uani 1 1 d .
C29 C 0.6560(3) 0.47782(16) 1.4294(3) 0.0384(8) Uani 1 1 d .
C30 C 0.7601(3) 0.48981(16) 1.4892(3) 0.0422(9) Uani 1 1 d .
C31 C 0.8493(3) 0.47193(16) 1.4644(3) 0.0405(9) Uani 1 1 d .
C32 C 0.8339(3) 0.44213(15) 1.3786(3) 0.0369(8) Uani 1 1 d .
C33 C 0.7303(3) 0.42740(14) 1.3160(2) 0.0349(8) Uani 1 1 d .
C34 C 0.7141(3) 0.39242(17) 1.2246(2) 0.0470(9) Uani 1 1 d .
H34A H 0.7848 0.3778 1.2221 0.070 Uiso 1 1 calc R
H34B H 0.6809 0.4187 1.1691 0.070 Uiso 1 1 calc R
H34C H 0.6659 0.3579 1.2230 0.070 Uiso 1 1 calc R
N41 N 0.0992(2) 0.47016(11) 0.86723(18) 0.0314(6) Uani 1 1 d .
N42 N 0.3098(2) 0.45049(11) 0.88559(19) 0.0331(6) Uani 1 1 d .
C41 C -0.0043(3) 0.47800(16) 0.8614(2) 0.0382(8) Uani 1 1 d .
C42 C -0.0898(3) 0.45452(18) 0.7876(3) 0.0443(9) Uani 1 1 d .
C43 C -0.0690(3) 0.42302(17) 0.7147(3) 0.0404(9) Uani 1 1 d .
C44 C 0.0394(3) 0.41542(14) 0.7157(2) 0.0318(7) Uani 1 1 d .
C45 C 0.0711(3) 0.38557(15) 0.6418(2) 0.0366(8) Uani 1 1 d .
C46 C 0.1764(3) 0.38016(16) 0.6472(2) 0.0395(9) Uani 1 1 d .
C47 C 0.2622(3) 0.40170(14) 0.7288(2) 0.0333(7) Uani 1 1 d .
C48 C 0.3736(3) 0.39418(16) 0.7416(3) 0.0418(9) Uani 1 1 d .
C49 C 0.4489(3) 0.41305(17) 0.8258(3) 0.0469(9) Uani 1 1 d .
C50 C 0.4148(3) 0.44084(16) 0.8971(3) 0.0383(8) Uani 1 1 d .
C51 C 0.2342(3) 0.43070(13) 0.8034(2) 0.0290(7) Uani 1 1 d .
C52 C 0.1217(3) 0.43918(13) 0.7948(2) 0.0281(7) Uani 1 1 d .
O61 O 0.5518(2) 0.17289(11) 0.16950(19) 0.0492(7) Uani 1 1 d .
C61 C 0.4647(4) 0.2658(2) 0.1763(5) 0.0891(18) Uani 1 1 d .
H61A H 0.4769 0.3075 0.1998 0.134 Uiso 1 1 calc R
H61B H 0.4118 0.2464 0.2023 0.134 Uiso 1 1 calc R
H61C H 0.4363 0.2659 0.1058 0.134 Uiso 1 1 calc R
C62 C 0.5716(4) 0.2315(2) 0.2090(4) 0.0637(12) Uani 1 1 d .
C63 C 0.6476(3) 0.13572(19) 0.1942(4) 0.0509(10) Uani 1 1 d .
C64 C 0.6158(3) 0.07331(17) 0.1626(3) 0.0522(10) Uani 1 1 d .
H64A H 0.6814 0.0494 0.1680 0.078 Uiso 1 1 calc R
H64B H 0.5684 0.0735 0.0955 0.078 Uiso 1 1 calc R
H64C H 0.5765 0.0555 0.2035 0.078 Uiso 1 1 calc R
H1N H 0.057(3) 0.6514(16) 1.043(2) 0.036(10) Uiso 1 1 d .
H21N H 0.526(3) 0.4404(15) 1.227(3) 0.036(10) Uiso 1 1 d .
H3 H 0.371(3) 0.6737(18) 0.987(3) 0.051(11) Uiso 1 1 d .
H4 H 0.405(3) 0.7779(17) 1.000(3) 0.053(12) Uiso 1 1 d .
H5 H 0.291(3) 0.8395(18) 1.047(3) 0.049(11) Uiso 1 1 d .
H6 H 0.132(3) 0.7998(19) 1.070(3) 0.071(14) Uiso 1 1 d .
H9 H 0.149(3) 0.7383(17) 1.235(3) 0.049(12) Uiso 1 1 d .
H23 H 0.185(3) 0.4072(15) 1.229(2) 0.035(10) Uiso 1 1 d .
H24 H 0.203(3) 0.3703(14) 1.377(2) 0.029(9) Uiso 1 1 d .
H25 H 0.379(3) 0.3609(16) 1.491(3) 0.048(10) Uiso 1 1 d .
H26 H 0.528(3) 0.3873(18) 1.444(3) 0.063(13) Uiso 1 1 d .
H29 H 0.601(3) 0.4883(15) 1.446(2) 0.031(10) Uiso 1 1 d .
H30 H 0.771(3) 0.5110(15) 1.548(3) 0.039(10) Uiso 1 1 d .
H31 H 0.918(3) 0.4771(18) 1.503(3) 0.053(12) Uiso 1 1 d .
H41 H -0.020(3) 0.4999(16) 0.908(3) 0.049(11) Uiso 1 1 d .
H42 H -0.159(3) 0.4581(15) 0.788(3) 0.042(10) Uiso 1 1 d .
H43 H -0.120(3) 0.4042(15) 0.666(2) 0.034(9) Uiso 1 1 d .
H45 H 0.016(3) 0.3684(16) 0.590(3) 0.049(11) Uiso 1 1 d .
H46 H 0.197(3) 0.3616(16) 0.603(3) 0.047(11) Uiso 1 1 d .
H48 H 0.398(3) 0.3748(18) 0.694(3) 0.058(12) Uiso 1 1 d .
H49 H 0.528(3) 0.4068(17) 0.841(3) 0.058(12) Uiso 1 1 d .
H50 H 0.464(3) 0.4568(14) 0.960(2) 0.033(9) Uiso 1 1 d .
H62A H 0.593(5) 0.220(3) 0.278(5) 0.13(2) Uiso 1 1 d .
H62B H 0.632(4) 0.250(2) 0.175(3) 0.077(14) Uiso 1 1 d .
H63A H 0.680(4) 0.137(2) 0.257(4) 0.084(17) Uiso 1 1 d .
H63B H 0.703(4) 0.148(2) 0.159(4) 0.092(16) Uiso 1 1 d .

loop_
_atom_site_aniso_label
_atom_site_aniso_U_11
_atom_site_aniso_U_22
_atom_site_aniso_U_33
_atom_site_aniso_U_23
_atom_site_aniso_U_13
_atom_site_aniso_U_12
Zn 0.0363(3) 0.0304(3) 0.0318(3) -0.00477(17) 0.0089(2) -0.00147(18)
O1 0.0478(15) 0.0323(13) 0.0393(13) -0.0053(10) 0.0164(12) -0.0015(11)
O2 0.0471(16) 0.0388(14) 0.0608(17) -0.0144(12) 0.0204(14) -0.0092(12)
Cl1 0.0678(8) 0.0532(7) 0.1085(10) 0.0138(6) 0.0388(7) 0.0059(5)
N1 0.059(2) 0.042(2) 0.072(2) -0.0193(17) 0.0281(19) -0.0009(17)
C1 0.050(2) 0.0340(19) 0.0302(18) -0.0042(14) 0.0091(17) -0.0020(17)
C2 0.054(2) 0.0263(17) 0.0321(17) -0.0036(13) 0.0153(17) -0.0044(16)
C3 0.067(3) 0.039(2) 0.049(2) -0.0108(17) 0.032(2) -0.009(2)
C4 0.094(4) 0.040(2) 0.073(3) -0.020(2) 0.050(3) -0.029(2)
C5 0.110(4) 0.029(2) 0.063(3) -0.0120(18) 0.047(3) -0.016(2)
C6 0.075(3) 0.033(2) 0.050(2) -0.0033(17) 0.025(2) 0.006(2)
C7 0.053(2) 0.0349(19) 0.0373(19) -0.0025(15) 0.0149(18) -0.0007(17)
C8 0.058(3) 0.034(2) 0.057(2) 0.0083(17) 0.021(2) 0.0070(18)
C9 0.073(3) 0.043(2) 0.058(3) -0.0074(19) 0.023(3) 0.003(2)
C10 0.092(4) 0.053(3) 0.048(2) 0.0015(19) 0.020(3) 0.003(3)
C11 0.061(3) 0.054(3) 0.097(4) 0.033(3) 0.038(3) 0.013(2)
C12 0.072(3) 0.032(2) 0.065(3) 0.0093(18) 0.031(2) 0.007(2)
C13 0.060(3) 0.0295(19) 0.056(2) 0.0061(16) 0.015(2) 0.0012(18)
C14 0.063(3) 0.049(2) 0.081(3) -0.006(2) 0.021(3) -0.005(2)
O21 0.0445(16) 0.0538(16) 0.0326(13) 0.0015(11) 0.0095(12) -0.0015(12)
O22 0.0345(14) 0.0359(13) 0.0336(12) -0.0011(10) 0.0007(11) 0.0032(10)
Cl2 0.0444(6) 0.0518(6) 0.0610(6) 0.0018(4) 0.0227(5) 0.0004(4)
N21 0.0342(18) 0.056(2) 0.0312(17) 0.0048(14) 0.0063(15) 0.0003(14)
C21 0.044(2) 0.0253(17) 0.0316(17) -0.0092(13) 0.0052(17) -0.0011(15)
C22 0.037(2) 0.0218(16) 0.0357(18) -0.0027(13) 0.0071(16) 0.0007(14)
C23 0.038(2) 0.0283(17) 0.039(2) -0.0040(14) 0.0053(18) -0.0014(16)
C24 0.044(2) 0.0333(19) 0.045(2) -0.0046(15) 0.017(2) -0.0079(17)
C25 0.058(3) 0.0310(18) 0.036(2) 0.0029(14) 0.0121(19) 0.0015(17)
C26 0.045(2) 0.0331(18) 0.0330(18) 0.0012(14) 0.0044(18) 0.0028(17)
C27 0.043(2) 0.0268(17) 0.0346(18) -0.0010(13) 0.0085(17) 0.0025(15)
C28 0.037(2) 0.0307(17) 0.0323(17) 0.0040(13) 0.0040(16) 0.0013(15)
C29 0.040(2) 0.0344(19) 0.039(2) 0.0017(15) 0.0112(19) 0.0025(17)
C30 0.056(3) 0.0316(19) 0.037(2) -0.0045(15) 0.0104(19) -0.0064(17)
C31 0.043(2) 0.0351(19) 0.040(2) -0.0009(15) 0.0068(19) -0.0080(17)
C32 0.038(2) 0.0293(17) 0.044(2) 0.0069(14) 0.0145(17) -0.0009(15)
C33 0.045(2) 0.0254(16) 0.0327(17) 0.0057(13) 0.0103(16) -0.0016(15)
C34 0.055(3) 0.049(2) 0.037(2) -0.0043(16) 0.0129(19) -0.0036(19)
N41 0.0325(16) 0.0294(14) 0.0324(14) 0.0007(11) 0.0102(13) 0.0010(12)
N42 0.0342(17) 0.0274(14) 0.0352(15) -0.0031(11) 0.0075(13) -0.0030(12)
C41 0.041(2) 0.041(2) 0.0324(19) -0.0030(15) 0.0120(17) 0.0018(17)
C42 0.037(2) 0.055(2) 0.041(2) 0.0006(17) 0.0131(19) -0.0022(19)
C43 0.035(2) 0.045(2) 0.036(2) -0.0024(16) 0.0049(18) -0.0079(17)
C44 0.037(2) 0.0292(17) 0.0283(16) 0.0022(13) 0.0082(15) -0.0005(14)
C45 0.043(2) 0.0353(19) 0.0275(17) -0.0019(14) 0.0051(17) -0.0028(16)
C46 0.052(3) 0.0373(19) 0.0315(18) -0.0048(14) 0.0166(18) 0.0002(17)
C47 0.037(2) 0.0287(17) 0.0353(18) -0.0009(13) 0.0124(16) 0.0019(15)
C48 0.046(2) 0.041(2) 0.042(2) -0.0051(16) 0.0199(19) 0.0013(17)
C49 0.040(2) 0.049(2) 0.054(2) -0.0034(18) 0.017(2) 0.0032(19)
C50 0.034(2) 0.040(2) 0.041(2) -0.0042(16) 0.0105(17) 0.0005(16)
C51 0.0299(19) 0.0251(16) 0.0298(16) -0.0007(12) 0.0064(14) -0.0014(13)
C52 0.0339(19) 0.0226(15) 0.0275(16) 0.0025(12) 0.0092(14) -0.0006(13)
O61 0.0479(16) 0.0420(15) 0.0617(16) -0.0026(12) 0.0230(14) -0.0056(12)
C61 0.082(4) 0.047(3) 0.145(5) -0.007(3) 0.045(4) 0.005(3)
C62 0.081(4) 0.045(2) 0.066(3) -0.005(2) 0.025(3) -0.008(2)
C63 0.036(2) 0.055(3) 0.056(3) 0.009(2) 0.006(2) 0.0031(19)
C64 0.051(3) 0.053(2) 0.052(2) 0.0055(18) 0.015(2) 0.0095(19)

loop_
_atom_type_symbol
_atom_type_description
_atom_type_scat_dispersion_real
_atom_type_scat_dispersion_imag
_atom_type_scat_source
C C 0.0181 0.0091 'International Tables Vol C Tables 4.2.6.8 and 6.1.1.4'
H H 0.0000 0.0000 'International Tables Vol C Tables 4.2.6.8 and 6.1.1.4'
N N 0.0311 0.0180 'International Tables Vol C Tables 4.2.6.8 and 6.1.1.4'
O O 0.0492 0.0322 'International Tables Vol C Tables 4.2.6.8 and 6.1.1.4'
Zn Zn -1.5491 0.6778 'International Tables Vol C Tables 4.2.6.8 and 6.1.1.4'
Cl Cl 0.3639 0.7018 'International Tables Vol C Tables 4.2.6.8 and 6.1.1.4'

loop_
_geom_angle_atom_site_label_1
_geom_angle_atom_site_label_2
_geom_angle_atom_site_label_3
_geom_angle
O1 Zn O22 113.14(9)
O1 Zn N41 123.62(10)
O22 Zn N41 104.89(10)
O1 Zn N42 107.65(10)
O22 Zn N42 124.96(10)
N41 Zn N42 79.95(10)
O1 Zn O21 92.37(9)
O22 Zn O21 57.96(9)
N41 Zn O21 143.78(9)
N42 Zn O21 85.67(9)
O1 Zn C21 103.39(10)
O22 Zn C21 29.07(10)
N41 Zn C21 128.21(11)
N42 Zn C21 107.20(11)
O21 Zn C21 28.92(9)
O1 Zn C1 28.78(11)
O22 Zn C1 102.32(10)
N41 Zn C1 104.97(11)
N42 Zn C1 129.92(11)
O21 Zn C1 109.72(10)
C21 Zn C1 107.34(10)
C1 O1 Zn 103.9(2)
C7 N1 C8 126.6(3)
C7 N1 H1N 115(2)
C8 N1 H1N 117(2)
O2 C1 O1 121.6(3)
O2 C1 C2 121.3(3)
O1 C1 C2 117.1(3)
O2 C1 Zn 74.24(19)
O1 C1 Zn 47.36(16)
C2 C1 Zn 164.5(3)
C3 C2 C7 119.2(3)
C3 C2 C1 118.6(3)
C7 C2 C1 122.1(3)
C4 C3 C2 121.0(4)
C4 C3 H3 125(3)
C2 C3 H3 114(2)
C5 C4 C3 119.4(4)
C5 C4 H4 121(3)
C3 C4 H4 119(3)
C6 C5 C4 121.2(4)
C6 C5 H5 122(2)
C4 C5 H5 117(2)
C5 C6 C7 121.5(4)
C5 C6 H6 123(3)
C7 C6 H6 116(3)
N1 C7 C6 121.6(4)
N1 C7 C2 120.6(3)
C6 C7 C2 117.7(4)
C13 C8 N1 117.9(4)
C13 C8 C9 121.6(4)
N1 C8 C9 120.4(4)
C10 C9 C8 117.8(5)
C10 C9 H9 122(2)
C8 C9 H9 119(2)
C11 C10 C9 122.4(5)
C11 C10 H10 118.8
C9 C10 H10 118.8
C10 C11 C12 119.5(5)
C10 C11 H11 120.2
C12 C11 H11 120.2
C11 C12 C13 121.2(4)
C11 C12 Cl1 119.0(3)
C13 C12 Cl1 119.8(3)
C8 C13 C12 117.4(4)
C8 C13 C14 120.5(4)
C12 C13 C14 122.1(4)
C13 C14 H14A 109.5
C13 C14 H14B 109.5
H14A C14 H14B 109.5
C13 C14 H14C 109.5
H14A C14 H14C 109.5
H14B C14 H14C 109.5
C21 O21 Zn 79.3(2)
C21 O22 Zn 102.1(2)
C27 N21 C28 126.8(3)
C27 N21 H21N 119(3)
C28 N21 H21N 114(3)
O21 C21 O22 120.6(3)
O21 C21 C22 121.6(3)
O22 C21 C22 117.8(3)
O21 C21 Zn 71.82(19)
O22 C21 Zn 48.87(16)
C22 C21 Zn 166.2(3)
C23 C22 C27 119.3(3)
C23 C22 C21 119.0(3)
C27 C22 C21 121.7(3)
C24 C23 C22 122.1(4)
C24 C23 H23 121(2)
C22 C23 H23 117(2)
C23 C24 C25 118.5(4)
C23 C24 H24 119(2)
C25 C24 H24 123(2)
C26 C25 C24 121.0(4)
C26 C25 H25 118(2)
C24 C25 H25 121(2)
C25 C26 C27 121.2(4)
C25 C26 H26 122(2)
C27 C26 H26 117(2)
N21 C27 C26 121.5(3)
N21 C27 C22 120.4(3)
C26 C27 C22 118.0(3)
C29 C28 N21 121.2(3)
C29 C28 C33 120.7(3)
N21 C28 C33 118.1(3)
C30 C29 C28 120.1(4)
C30 C29 H29 120(2)
C28 C29 H29 120(2)
C31 C30 C29 120.6(4)
C31 C30 H30 119(2)
C29 C30 H30 120(2)
C30 C31 C32 119.2(4)
C30 C31 H31 123(3)
C32 C31 H31 118(3)
C31 C32 C33 122.9(4)
C31 C32 Cl2 117.7(3)
C33 C32 Cl2 119.5(3)
C32 C33 C28 116.5(3)
C32 C33 C34 122.6(3)
C28 C33 C34 120.9(3)
C33 C34 H34A 109.5
C33 C34 H34B 109.5
H34A C34 H34B 109.5
C33 C34 H34C 109.5
H34A C34 H34C 109.5
H34B C34 H34C 109.5
C41 N41 C52 118.2(3)
C41 N41 Zn 129.0(2)
C52 N41 Zn 112.7(2)
C50 N42 C51 118.6(3)
C50 N42 Zn 128.7(2)
C51 N42 Zn 112.7(2)
N41 C41 C42 122.9(3)
N41 C41 H41 119(3)
C42 C41 H41 118(3)
C43 C42 C41 119.8(4)
C43 C42 H42 119(2)
C41 C42 H42 121(2)
C42 C43 C44 119.5(3)
C42 C43 H43 125(2)
C44 C43 H43 116(2)
C52 C44 C43 117.1(3)
C52 C44 C45 118.2(3)
C43 C44 C45 124.6(3)
C46 C45 C44 121.4(3)
C46 C45 H45 121(2)
C44 C45 H45 118(2)
C45 C46 C47 121.5(3)
C45 C46 H46 122(2)
C47 C46 H46 116(2)
C48 C47 C51 117.0(3)
C48 C47 C46 124.4(3)
C51 C47 C46 118.6(3)
C49 C48 C47 119.4(3)
C49 C48 H48 120(2)
C47 C48 H48 121(2)
C48 C49 C50 120.2(4)
C48 C49 H49 123(2)
C50 C49 H49 117(2)
N42 C50 C49 121.7(3)
N42 C50 H50 112.8(18)
C49 C50 H50 125.4(18)
N42 C51 C47 123.0(3)
N42 C51 C52 117.5(3)
C47 C51 C52 119.5(3)
N41 C52 C44 122.4(3)
N41 C52 C51 117.0(3)
C44 C52 C51 120.5(3)
C62 O61 C63 113.2(3)
C62 C61 H61A 109.5
C62 C61 H61B 109.5
H61A C61 H61B 109.5
C62 C61 H61C 109.5
H61A C61 H61C 109.5
H61B C61 H61C 109.5
O61 C62 C61 107.7(4)
O61 C62 H62A 97(4)
C61 C62 H62A 113(4)
O61 C62 H62B 102(2)
C61 C62 H62B 112(2)
H62A C62 H62B 122(4)
O61 C63 C64 109.1(3)
O61 C63 H63A 110(3)
C64 C63 H63A 110(3)
O61 C63 H63B 114(3)
C64 C63 H63B 105(3)
H63A C63 H63B 110(4)
C63 C64 H64A 109.5
C63 C64 H64B 109.5
H64A C64 H64B 109.5
C63 C64 H64C 109.5
H64A C64 H64C 109.5
H64B C64 H64C 109.5

loop_
_geom_bond_atom_site_label_1
_geom_bond_atom_site_label_2
_geom_bond_distance
Zn O1 1.966(2)
Zn O22 1.973(2)
Zn N41 2.083(3)
Zn N42 2.088(3)
Zn O21 2.478(2)
Zn C21 2.562(3)
Zn C1 2.595(3)
O1 C1 1.287(4)
O2 C1 1.249(4)
Cl1 C12 1.723(5)
N1 C7 1.365(5)
N1 C8 1.413(5)
N1 H1N 0.89(3)
C1 C2 1.490(5)
C2 C3 1.394(5)
C2 C7 1.414(5)
C3 C4 1.384(5)
C3 H3 0.91(4)
C4 C5 1.371(6)
C4 H4 0.90(4)
C5 C6 1.350(6)
C5 H5 0.93(4)
C6 C7 1.411(5)
C6 H6 0.95(4)
C8 C13 1.388(5)
C8 C9 1.422(6)
C9 C10 1.387(6)
C9 H9 0.95(4)
C10 C11 1.357(6)
C10 H10 0.9500
C11 C12 1.393(7)
C11 H11 0.9500
C12 C13 1.419(6)
C13 C14 1.465(6)
C14 H14A 0.9800
C14 H14B 0.9800
C14 H14C 0.9800
O21 C21 1.261(4)
O22 C21 1.273(4)
Cl2 C32 1.751(4)
N21 C27 1.386(4)
N21 C28 1.407(4)
N21 H21N 0.81(3)
C21 C22 1.492(5)
C22 C23 1.390(5)
C22 C27 1.412(5)
C23 C24 1.379(5)
C23 H23 0.88(3)
C24 C25 1.386(5)
C24 H24 0.89(3)
C25 C26 1.373(5)
C25 H25 0.96(4)
C26 C27 1.403(5)
C26 H26 0.95(4)
C28 C29 1.391(5)
C28 C33 1.408(5)
C29 C30 1.379(5)
C29 H29 0.86(4)
C30 C31 1.370(5)
C30 H30 0.95(4)
C31 C32 1.375(5)
C31 H31 0.89(4)
C32 C33 1.399(5)
C33 C34 1.501(4)
C34 H34A 0.9800
C34 H34B 0.9800
C34 H34C 0.9800
N41 C41 1.323(4)
N41 C52 1.368(4)
N42 C50 1.329(4)
N42 C51 1.359(4)
C41 C42 1.378(5)
C41 H41 0.92(4)
C42 C43 1.368(5)
C42 H42 0.90(4)
C43 C44 1.405(5)
C43 H43 0.90(3)
C44 C52 1.403(4)
C44 C45 1.431(5)
C45 C46 1.342(5)
C45 H45 0.94(4)
C46 C47 1.429(5)
C46 H46 0.88(4)
C47 C48 1.400(5)
C47 C51 1.408(4)
C48 C49 1.371(5)
C48 H48 0.95(4)
C49 C50 1.396(5)
C49 H49 0.99(4)
C50 H50 1.00(3)
C51 C52 1.429(4)
O61 C62 1.410(5)
O61 C63 1.433(5)
C61 C62 1.515(7)
C61 H61A 0.9800
C61 H61B 0.9800
C61 H61C 0.9800
C62 H62A 0.99(6)
C62 H62B 1.13(5)
C63 C64 1.473(6)
C63 H63A 0.88(5)
C63 H63B 1.04(5)
C64 H64A 0.9800
C64 H64B 0.9800
C64 H64C 0.9800
